data_4119234
loop_
_publ_author_name
'Kevin J. Gagnon'
'Christine M. Beavers'
'Abraham Clearfield'

_publ_contact_author_address
;Department of Chemistry
 Texas A&M University
 College Station, TX 77840
;
_publ_contact_author_email kgagnon@mail.chem.tamu.edu
_publ_contact_author_name 'Kevin Gagnon'
_publ_section_title
;
 MOFs Under Pressure: The Reversible Compression of a Single Crystal
;
_journal_name_full 'Journal of the American Chemical Society'
_journal_page_first 1252
_journal_page_last 1255
_journal_paper_doi 10.1021/ja311613p
_journal_volume 135
_journal_year 2013
_chemical_formula_sum 'C4 H14 O8 P2 Zn'
_chemical_formula_weight 317.46
_chemical_name_systematic
; 
 ? 
;
_space_group_IT_number 15
_symmetry_cell_setting monoclinic
_symmetry_space_group_name_Hall '-C 2yc'
_symmetry_space_group_name_H-M 'C 1 2/c 1'
_atom_sites_solution_hydrogens geom
_atom_sites_solution_primary direct
_atom_sites_solution_secondary difmap
_audit_creation_method SHELXL-97
_cell_angle_alpha 90.00
_cell_angle_beta 113.790(6)
_cell_angle_gamma 90.00
_cell_formula_units_Z 4
_cell_length_a 18.552(12)
_cell_length_b 8.272(5)
_cell_length_c 8.261(5)
_cell_measurement_reflns_used 1255
_cell_measurement_temperature 296(2)
_cell_measurement_theta_max 24.688
_cell_measurement_theta_min 5.13
_cell_volume 1160.0(12)
_computing_cell_refinement 'Bruker SAINT v7.60a'
_computing_data_collection 'Bruker APEX 2'
_computing_data_reduction 'Bruker SAINT v7.60a'
_computing_molecular_graphics 'Bruker SHELXTL'
_computing_publication_material 'Bruker SHELXTL & local programs'
_computing_structure_refinement 'Bruker SHELXTL'
_computing_structure_solution 'Bruker SHELXTL'
_diffrn_ambient_temperature 296(2)
_diffrn_detector_area_resol_mean 8.3
_diffrn_measured_fraction_theta_full 0.967
_diffrn_measured_fraction_theta_max 0.967
_diffrn_measurement_device_type 'Bruker APEX II CCD diffractometer'
_diffrn_measurement_method '\w and \f scans'
_diffrn_radiation_monochromator 'silicon 111'
_diffrn_radiation_source 'Advanced Light Source station 11.3.1'
_diffrn_radiation_type synchrotron
_diffrn_radiation_wavelength 0.60480
_diffrn_reflns_av_R_equivalents 0.0619
_diffrn_reflns_av_sigmaI/netI 0.0535
_diffrn_reflns_limit_h_max 26
_diffrn_reflns_limit_h_min -15
_diffrn_reflns_limit_k_max 11
_diffrn_reflns_limit_k_min -11
_diffrn_reflns_limit_l_max 11
_diffrn_reflns_limit_l_min -11
_diffrn_reflns_number 4557
_diffrn_reflns_theta_full 25.58
_diffrn_reflns_theta_max 25.58
_diffrn_reflns_theta_min 5.13
_exptl_absorpt_coefficient_mu 1.546
_exptl_absorpt_correction_T_max 0.9407
_exptl_absorpt_correction_T_min 0.7683
_exptl_absorpt_correction_type multi-scan
_exptl_absorpt_process_details 'SADABS 2008/1 Bruker AXS Madison WI USA'
_exptl_crystal_colour colorless
_exptl_crystal_density_diffrn 1.818
_exptl_crystal_description blade
_exptl_crystal_F_000 648
_exptl_crystal_size_max 0.18
_exptl_crystal_size_mid 0.06
_exptl_crystal_size_min 0.04
_refine_diff_density_max 0.533
_refine_diff_density_min -1.292
_refine_diff_density_rms 0.100
_refine_ls_extinction_method none
_refine_ls_goodness_of_fit_ref 1.038
_refine_ls_hydrogen_treatment constr
_refine_ls_matrix_type full
_refine_ls_number_parameters 69
_refine_ls_number_reflns 1713
_refine_ls_number_restraints 2
_refine_ls_restrained_S_all 1.039
_refine_ls_R_factor_all 0.0495
_refine_ls_R_factor_gt 0.0411
_refine_ls_shift/su_max 0.001
_refine_ls_shift/su_mean 0.000
_refine_ls_structure_factor_coef Fsqd
_refine_ls_weighting_details 'calc w=1/[\s^2^(Fo^2^)+(0.0641P)^2^+0.0000P] where P=(Fo^2^+2Fc^2^)/3'
_refine_ls_weighting_scheme calc
_refine_ls_wR_factor_gt 0.1076
_refine_ls_wR_factor_ref 0.1136
_reflns_number_gt 1431
_reflns_number_total 1713
_reflns_threshold_expression I>2sigma(I)
_cod_data_source_file ja311613p_si_002_1.cif
_cod_data_source_block AmbientPostCompression
_cod_original_cell_volume 1160.1(13)
_cod_original_sg_symbol_H-M 'C 2/c'
_cod_database_code 4119234

loop_
_symmetry_equiv_pos_as_xyz
'x, y, z'
'-x, y, -z+1/2'
'x+1/2, y+1/2, z'
'-x+1/2, y+1/2, -z+1/2'
'-x, -y, -z'
'x, -y, z-1/2'
'-x+1/2, -y+1/2, -z'
'x+1/2, -y+1/2, z-1/2'

loop_
_atom_site_label
_atom_site_type_symbol
_atom_site_fract_x
_atom_site_fract_y
_atom_site_fract_z
_atom_site_U_iso_or_equiv
_atom_site_adp_type
_atom_site_occupancy
_atom_site_symmetry_multiplicity
_atom_site_calc_flag
_atom_site_refinement_flags
Zn1 Zn 0.5000 0.55861(4) 0.7500 0.03123(16) Uani 1 2 d S
P2 P 0.39860(4) 0.31295(8) 0.85978(9) 0.03457(18) Uani 1 1 d .
O1 O 0.41042(13) 0.4331(2) 0.7372(3) 0.0466(5) Uani 1 1 d .
O2 O 0.46470(12) 0.3042(2) 1.0420(3) 0.0384(4) Uani 1 1 d .
O3 O 0.39160(14) 0.1435(2) 0.7694(3) 0.0485(5) Uani 1 1 d .
H3 H 0.3912 0.0724 0.8382 0.073 Uiso 1 1 calc R
C2 C 0.28860(18) 0.2309(4) 0.9941(4) 0.0481(7) Uani 1 1 d .
H2A H 0.2862 0.1229 0.9465 0.058 Uiso 1 1 calc R
H2B H 0.3305 0.2327 1.1118 0.058 Uiso 1 1 calc R
C1 C 0.30768(17) 0.3520(3) 0.8763(4) 0.0437(6) Uani 1 1 d .
H1A H 0.3092 0.4599 0.9235 0.052 Uiso 1 1 calc R
H1B H 0.2657 0.3494 0.7587 0.052 Uiso 1 1 calc R
O1W O 0.40458(16) -0.1184(3) 0.9417(3) 0.0585(6) Uani 1 1 d D
H1W H 0.4005 -0.1102 1.0402 0.088 Uiso 1 1 d RD
H2W H 0.4514 -0.1427 0.9567 0.088 Uiso 1 1 d RD

loop_
_atom_site_aniso_label
_atom_site_aniso_U_11
_atom_site_aniso_U_22
_atom_site_aniso_U_33
_atom_site_aniso_U_23
_atom_site_aniso_U_13
_atom_site_aniso_U_12
Zn1 0.0375(2) 0.0331(2) 0.0297(2) 0.000 0.02037(18) 0.000
P2 0.0388(4) 0.0380(3) 0.0324(4) -0.0010(2) 0.0201(3) -0.0057(2)
O1 0.0461(11) 0.0535(11) 0.0448(12) 0.0089(9) 0.0232(9) -0.0122(8)
O2 0.0434(10) 0.0397(8) 0.0340(10) -0.0040(7) 0.0176(8) 0.0030(7)
O3 0.0689(14) 0.0446(9) 0.0388(11) -0.0067(8) 0.0289(10) -0.0092(9)
C2 0.0439(15) 0.0562(15) 0.0533(19) 0.0093(13) 0.0291(14) -0.0008(13)
C1 0.0397(14) 0.0513(13) 0.0457(16) 0.0076(12) 0.0231(12) -0.0008(12)
O1W 0.0714(16) 0.0583(12) 0.0547(15) 0.0107(11) 0.0348(12) 0.0186(12)

loop_
_atom_type_symbol
_atom_type_description
_atom_type_scat_dispersion_real
_atom_type_scat_dispersion_imag
_atom_type_scat_source
C C -0.0020 0.0011 'WCROMER Program in WinGX L.Kissel & R.H.Pratt Acta Cryst A46 170 1990'
H H 0.0000 0.0000 'WCROMER Program in WinGX L.Kissel & R.H.Pratt Acta Cryst A46 170 1990'
O O -0.0041 0.0043 'WCROMER Program in WinGX L.Kissel & R.H.Pratt Acta Cryst A46 170 1990'
P P 0.0660 0.0684 'WCROMER Program in WinGX L.Kissel & R.H.Pratt Acta Cryst A46 170 1990'
Zn Zn 0.3061 1.0799 'WCROMER Program in WinGX L.Kissel & R.H.Pratt Acta Cryst A46 170 1990'

loop_
_geom_angle_atom_site_label_1
_geom_angle_atom_site_label_2
_geom_angle_atom_site_label_3
_geom_angle
_geom_angle_site_symmetry_1
_geom_angle_site_symmetry_3
O1 Zn1 O1 114.77(14) 2_656 .
O1 Zn1 O2 106.92(9) 2_656 5_667
O1 Zn1 O2 109.85(9) . 5_667
O1 Zn1 O2 109.86(9) 2_656 6_565
O1 Zn1 O2 106.92(9) . 6_565
O2 Zn1 O2 108.39(12) 5_667 6_565
O1 P2 O2 115.08(12) . .
O1 P2 O3 106.14(13) . .
O2 P2 O3 108.03(12) . .
O1 P2 C1 109.51(14) . .
O2 P2 C1 110.26(14) . .
O3 P2 C1 107.48(14) . .
P2 O1 Zn1 132.79(15) . .
P2 O2 Zn1 134.65(11) . 5_667
P2 O3 H3 109.5 . .
C2 C2 C1 111.9(3) 7_557 .
C2 C2 H2A 109.2 7_557 .
C1 C2 H2A 109.2 . .
C2 C2 H2B 109.2 7_557 .
C1 C2 H2B 109.2 . .
H2A C2 H2B 107.9 . .
C2 C1 P2 113.5(2) . .
C2 C1 H1A 108.9 . .
P2 C1 H1A 108.9 . .
C2 C1 H1B 108.9 . .
P2 C1 H1B 108.9 . .
H1A C1 H1B 107.7 . .
H1W O1W H2W 111.0 . .

loop_
_geom_bond_atom_site_label_1
_geom_bond_atom_site_label_2
_geom_bond_distance
_geom_bond_site_symmetry_2
Zn1 O1 1.926(2) 2_656
Zn1 O1 1.926(2) .
Zn1 O2 1.939(2) 5_667
Zn1 O2 1.939(2) 6_565
P2 O1 1.497(2) .
P2 O2 1.512(2) .
P2 O3 1.569(2) .
P2 C1 1.776(3) .
O2 Zn1 1.939(2) 5_667
O3 H3 0.8200 .
C2 C2 1.508(6) 7_557
C2 C1 1.534(4) .
C2 H2A 0.9700 .
C2 H2B 0.9700 .
C1 H1A 0.9700 .
C1 H1B 0.9700 .
O1W H1W 0.8500 .
O1W H2W 0.8500 .

loop_
_geom_hbond_atom_site_label_D
_geom_hbond_atom_site_label_H
_geom_hbond_atom_site_label_A
_geom_hbond_distance_DH
_geom_hbond_distance_HA
_geom_hbond_distance_DA
_geom_hbond_angle_DHA
_geom_hbond_site_symmetry_A
O1W H1W O3 0.85 1.99 2.821(3) 167.4 6_556
O3 H3 O1W 0.82 1.76 2.550(3) 159.8 .
O1W H2W O2 0.85 2.05 2.828(3) 152.1 5_657
